data_7036547
loop_
_publ_author_name
'Okamura, A Taka-Aki'
'Omi, Yui'
'Fujii, Manami'
'Tatsumi, Miki'
'Onitsuka, Kiyotaka'

_publ_section_title
;
 Significant differences of monooxotungsten(iv) and dioxotungsten(vi)
 benzenedithiolates containing two intramolecular NHS hydrogen bonds from
 molybdenum analogues.
;
_journal_issue 41
_journal_name_full 'Dalton transactions (Cambridge, England : 2003)'
_journal_page_first 18090
_journal_page_last 18100
_journal_paper_doi 10.1039/c5dt03278d
_journal_volume 44
_journal_year 2015
_chemical_formula_moiety 'C49 H81 N5 O4 S6 W'
_chemical_formula_sum 'C49 H81 N5 O4 S6 W'
_chemical_formula_weight 1180.39
_chemical_name_systematic
;
(NEt4)2[W(S2C6H3CONH-t-Bu)3]-H2O
;
_chemical_properties_physical 'Air-sensitive, Oxygen-sensitive'
_space_group_crystal_system orthorhombic
_space_group_IT_number 33
_space_group_name_Hall 'P 2c -2n'
_space_group_name_H-M_alt 'P n a 21'
_symmetry_space_group_name_Hall 'P 2c -2n'
_symmetry_space_group_name_H-M 'P n a 21'
_atom_sites_solution_hydrogens geom
_audit_creation_date 2015-07-11
_audit_creation_method SHELXL-2014/7
_audit_update_record
;
2015-07-16 deposited with the CCDC.
2015-09-16 downloaded from the CCDC.
;
_cell_angle_alpha 90
_cell_angle_beta 90
_cell_angle_gamma 90
_cell_formula_units_Z 8
_cell_length_a 21.3866(5)
_cell_length_b 18.6641(4)
_cell_length_c 29.515(2)
_cell_measurement_reflns_used 65074
_cell_measurement_temperature 200
_cell_measurement_theta_max 27.50
_cell_measurement_theta_min 3.01
_cell_volume 11781.3(9)
_computing_cell_refinement 'RAPID AUTO (Rigaku, 2006)'
_computing_data_collection 'RAPID AUTO (Rigaku, 2006)'
_computing_data_reduction 'RAPID AUTO (Rigaku, 2006)'
_computing_molecular_graphics 'CrystalStructure 4.1 (Rigaku, 2014)'
_computing_publication_material 'CrystalStructure 4.1 (Rigaku, 2014)'
_computing_structure_refinement 'SHELXL-2014/7 (Sheldrick, 2014)'
_computing_structure_solution 'SIR2008 (Burla et al., 2007)'
_diffrn_ambient_temperature 200
_diffrn_detector_area_resol_mean 10.000
_diffrn_measured_fraction_theta_full 0.997
_diffrn_measured_fraction_theta_max 0.997
_diffrn_measurement_device_type 'Rigaku R-AXIS RAPID II'
_diffrn_measurement_method \w
_diffrn_radiation_type MoK\a
_diffrn_radiation_wavelength 0.71075
_diffrn_reflns_av_R_equivalents 0.0795
_diffrn_reflns_av_unetI/netI 0.0661
_diffrn_reflns_laue_measured_fraction_full 0.997
_diffrn_reflns_laue_measured_fraction_max 0.997
_diffrn_reflns_limit_h_max 25
_diffrn_reflns_limit_h_min -25
_diffrn_reflns_limit_k_max 22
_diffrn_reflns_limit_k_min -22
_diffrn_reflns_limit_l_max 35
_diffrn_reflns_limit_l_min -35
_diffrn_reflns_number 85613
_diffrn_reflns_point_group_measured_fraction_full 0.998
_diffrn_reflns_point_group_measured_fraction_max 0.998
_diffrn_reflns_theta_full 25.000
_diffrn_reflns_theta_max 25.000
_diffrn_reflns_theta_min 3.018
_diffrn_source
;
 MicroMax-007HF microfocus rotating anode X-ray generator
;
_exptl_absorpt_coefficient_mu 2.216
_exptl_absorpt_correction_T_max 0.957
_exptl_absorpt_correction_T_min 0.337
_exptl_absorpt_correction_type multi-scan
_exptl_absorpt_process_details 'ABSCOR (Rigaku, 1995)'
_exptl_crystal_colour red
_exptl_crystal_density_diffrn 1.331
_exptl_crystal_density_method 'not measured'
_exptl_crystal_description platelet
_exptl_crystal_F_000 4896
_exptl_crystal_size_max 0.300
_exptl_crystal_size_mid 0.100
_exptl_crystal_size_min 0.020
_refine_diff_density_max 2.777
_refine_diff_density_min -2.605
_refine_diff_density_rms 0.132
_refine_ls_abs_structure_details
;
 Refined as an inversion twin.
;
_refine_ls_abs_structure_Flack 0.318(19)
_refine_ls_extinction_method none
_refine_ls_goodness_of_fit_ref 1.114
_refine_ls_hydrogen_treatment constr
_refine_ls_matrix_type full
_refine_ls_number_parameters 1172
_refine_ls_number_reflns 20684
_refine_ls_number_restraints 579
_refine_ls_restrained_S_all 1.113
_refine_ls_R_factor_all 0.1055
_refine_ls_R_factor_gt 0.0781
_refine_ls_shift/su_max 0.018
_refine_ls_shift/su_mean 0.000
_refine_ls_structure_factor_coef Fsqd
_refine_ls_weighting_details 'w=1/[\s^2^(Fo^2^)+130.5720P] where P=(Fo^2^+2Fc^2^)/3'
_refine_ls_weighting_scheme calc
_refine_ls_wR_factor_gt 0.1415
_refine_ls_wR_factor_ref 0.1503
_reflns_Friedel_coverage 0.959
_reflns_friedel_fraction_full 0.998
_reflns_friedel_fraction_max 0.998
_reflns_number_gt 15384
_reflns_number_total 20684
_reflns_threshold_expression 'I > 2\s(I)'
_cod_data_source_file c5dt03278d2.cif
_cod_data_source_block 3-H2O
_cod_depositor_comments 'Adding full bibliography for 7036546--7036548.cif.'
_cod_original_cell_volume 11781.4(9)
_cod_database_code 7036547
_shelx_shelxl_version_number 2014/7
_shelx_space_group_comment
;
The symmetry employed for this shelxl refinement is uniquely defined
by the following loop, which should always be used as a source of
symmetry information in preference to the above space-group names.
They are only intended as comments.
;
_shelx_estimated_absorpt_t_min 0.556
_shelx_estimated_absorpt_t_max 0.957

loop_
_space_group_symop_operation_xyz
'x, y, z'
'-x+1/2, y+1/2, z+1/2'
'x+1/2, -y+1/2, z'
'-x, -y, z+1/2'

loop_
_atom_site_label
_atom_site_type_symbol
_atom_site_fract_x
_atom_site_fract_y
_atom_site_fract_z
_atom_site_U_iso_or_equiv
_atom_site_adp_type
_atom_site_occupancy
_atom_site_site_symmetry_order
_atom_site_calc_flag
_atom_site_refinement_flags_posn
_atom_site_refinement_flags_adp
W1 W 0.65677(4) 0.00415(5) 0.11244(2) 0.0400(3) Uani 1 1 d . U
W2 W 0.65294(4) 0.50680(5) 0.29094(2) 0.0371(3) Uani 1 1 d . U
S11 S 0.7325(3) -0.0036(3) 0.1712(2) 0.0405(13) Uani 1 1 d . U
S12 S 0.5895(3) 0.0110(5) 0.1771(2) 0.065(2) Uani 1 1 d . U
S21 S 0.7225(3) -0.0733(4) 0.0717(2) 0.0525(16) Uani 1 1 d . U
S22 S 0.5799(3) -0.0822(3) 0.0897(2) 0.0433(14) Uani 1 1 d . U
S31 S 0.7252(3) 0.0942(4) 0.0823(2) 0.0569(17) Uani 1 1 d . U
S32 S 0.5813(3) 0.0838(3) 0.0844(2) 0.0460(15) Uani 1 1 d . U
S41 S 0.7290(2) 0.5304(3) 0.2345(2) 0.0433(14) Uani 1 1 d . U
S42 S 0.5863(3) 0.5126(3) 0.2263(2) 0.0395(14) Uani 1 1 d . U
S51 S 0.7202(3) 0.5766(3) 0.3373(2) 0.0441(14) Uani 1 1 d . U
S52 S 0.5779(3) 0.5920(4) 0.3200(2) 0.0471(16) Uani 1 1 d . U
S61 S 0.7169(3) 0.4108(3) 0.3147(2) 0.0438(14) Uani 1 1 d . U
S62 S 0.5741(3) 0.4250(4) 0.3132(2) 0.0474(15) Uani 1 1 d . U
O1 O 0.5148(9) 0.0331(13) 0.3210(7) 0.093(7) Uani 1 1 d . U
O2 O 0.4865(10) -0.2747(12) 0.0459(8) 0.091(7) Uani 1 1 d . U
O3 O 0.4854(13) 0.2821(16) 0.0257(10) 0.126(10) Uani 1 1 d . U
O4 O 0.5159(8) 0.5192(8) 0.0836(5) 0.047(4) Uani 1 1 d . U
O5 O 0.4909(10) 0.7837(12) 0.3851(8) 0.093(7) Uani 1 1 d . U
O6 O 0.4743(11) 0.2234(13) 0.3631(8) 0.107(8) Uani 1 1 d . U
O7 O 0.182(2) 0.551(3) 0.4324(16) 0.28(2) Uani 1 1 d . U
O8 O 0.268(3) 0.494(3) 0.463(2) 0.31(3) Uani 1 1 d . U
N1 N 0.4949(8) 0.0027(12) 0.2491(6) 0.070(5) Uani 1 1 d . U
H1 H 0.5114 0.0029 0.2218 0.085 Uiso 1 1 calc R U
N2 N 0.4702(10) -0.1618(12) 0.0472(8) 0.069(5) Uani 1 1 d . U
H2 H 0.4900 -0.1205 0.0460 0.082 Uiso 1 1 calc R U
N3 N 0.4768(10) 0.1892(13) 0.0708(8) 0.081(6) Uani 1 1 d . U
H3 H 0.4954 0.1526 0.0838 0.098 Uiso 1 1 calc R U
N4 N 0.4907(8) 0.5533(10) 0.1546(5) 0.050(4) Uani 1 1 d . U
H4 H 0.5077 0.5716 0.1792 0.059 Uiso 1 1 calc R U
N5 N 0.4715(9) 0.6685(12) 0.3665(8) 0.068(5) Uani 1 1 d . U
H5 H 0.4886 0.6256 0.3666 0.082 Uiso 1 1 calc R U
N6 N 0.4695(10) 0.3150(12) 0.3117(9) 0.082(6) Uani 1 1 d . U
H6 H 0.4920 0.3411 0.2930 0.098 Uiso 1 1 calc R U
N7 N 0.4146(10) 0.0095(11) 0.4351(8) 0.053(5) Uani 1 1 d . U
N8 N 0.5841(9) 0.4784(12) 0.4669(7) 0.049(4) Uani 1 1 d . U
N9 N 0.1411(12) 0.2253(15) 0.1862(8) 0.083(6) Uani 1 1 d . U
N10 N 0.1394(12) 0.7311(14) 0.2184(9) 0.083(6) Uani 1 1 d . U
C11 C 0.6980(9) -0.0013(10) 0.2247(6) 0.036(4) Uani 1 1 d . U
C12 C 0.6325(11) 0.0087(16) 0.2288(8) 0.061(8) Uani 1 1 d . U
C13 C 0.6034(11) 0.0122(13) 0.2713(8) 0.054(6) Uani 1 1 d . U
C14 C 0.6424(11) 0.0067(14) 0.3091(7) 0.064(6) Uani 1 1 d . U
H7 H 0.6241 0.0058 0.3384 0.077 Uiso 1 1 calc R U
C15 C 0.7065(10) 0.0026(18) 0.3054(7) 0.081(9) Uani 1 1 d . U
H8 H 0.7317 0.0026 0.3319 0.097 Uiso 1 1 calc R U
C16 C 0.7342(11) -0.0016(17) 0.2634(8) 0.073(8) Uani 1 1 d . U
H9 H 0.7784 -0.0048 0.2610 0.088 Uiso 1 1 calc R U
C17 C 0.5352(8) 0.0185(6) 0.2833(6) 0.029(4) Uani 1 1 d . U
C18 C 0.4244(10) -0.0158(15) 0.2510(9) 0.060(5) Uani 1 1 d . U
C21 C 0.6774(11) -0.1463(13) 0.0504(8) 0.050(5) Uani 1 1 d . U
C22 C 0.6111(11) -0.1496(13) 0.0563(8) 0.053(6) Uani 1 1 d . U
C23 C 0.5767(14) -0.2107(15) 0.0396(11) 0.073(8) Uani 1 1 d . U
C24 C 0.6116(14) -0.2574(14) 0.0161(11) 0.079(8) Uani 1 1 d . U
H10 H 0.5895 -0.2967 0.0034 0.094 Uiso 1 1 calc R U
C25 C 0.6718(14) -0.2564(17) 0.0083(11) 0.093(9) Uani 1 1 d . U
H11 H 0.6913 -0.2931 -0.0090 0.112 Uiso 1 1 calc R U
C26 C 0.7055(12) -0.2012(13) 0.0257(9) 0.067(7) Uani 1 1 d . U
H12 H 0.7494 -0.1999 0.0209 0.080 Uiso 1 1 calc R U
C27 C 0.5055(15) -0.219(2) 0.0436(11) 0.080(8) Uani 1 1 d . U
C28 C 0.4056(13) -0.1577(18) 0.0526(11) 0.080(7) Uani 1 1 d . U
C31 C 0.6812(12) 0.1663(15) 0.0582(8) 0.060(6) Uani 1 1 d . U
C32 C 0.6149(11) 0.1591(13) 0.0602(7) 0.047(5) Uani 1 1 d . U
C33 C 0.5847(14) 0.2200(17) 0.0381(12) 0.087(9) Uani 1 1 d . U
C34 C 0.6146(15) 0.2778(16) 0.0204(11) 0.084(8) Uani 1 1 d . U
H13 H 0.5917 0.3188 0.0109 0.101 Uiso 1 1 calc R U
C35 C 0.6790(16) 0.276(2) 0.0164(13) 0.124(15) Uani 1 1 d . U
H14 H 0.7004 0.3101 -0.0017 0.149 Uiso 1 1 calc R U
C36 C 0.7121(14) 0.2227(15) 0.0394(11) 0.086(9) Uani 1 1 d . U
H15 H 0.7563 0.2259 0.0419 0.104 Uiso 1 1 calc R U
C37 C 0.5159(15) 0.2295(14) 0.0473(11) 0.074(8) Uani 1 1 d . U
C38 C 0.4083(15) 0.1915(17) 0.0804(13) 0.099(9) Uani 1 1 d D U
C41 C 0.6927(10) 0.5413(14) 0.1807(7) 0.055(6) Uani 1 1 d . U
C42 C 0.6265(11) 0.5305(17) 0.1766(8) 0.060(6) Uani 1 1 d . U
C43 C 0.5984(10) 0.5437(19) 0.1329(8) 0.080(8) Uani 1 1 d D U
C44 C 0.6391(10) 0.5563(16) 0.0959(8) 0.077(8) Uani 1 1 d . U
H16 H 0.6227 0.5542 0.0660 0.092 Uiso 1 1 calc R U
C45 C 0.7021(11) 0.5715(16) 0.1017(8) 0.077(7) Uani 1 1 d . U
H17 H 0.7259 0.5927 0.0780 0.092 Uiso 1 1 calc R U
C46 C 0.7295(12) 0.5546(18) 0.1434(8) 0.087(8) Uani 1 1 d . U
H18 H 0.7737 0.5524 0.1460 0.104 Uiso 1 1 calc R U
C47 C 0.5319(7) 0.5336(7) 0.1162(6) 0.014(3) Uani 1 1 d D U
C48 C 0.4244(10) 0.5438(14) 0.1533(8) 0.057(5) Uani 1 1 d D U
C51 C 0.6772(9) 0.6409(10) 0.3674(7) 0.040(5) Uani 1 1 d . U
C52 C 0.6125(11) 0.6536(14) 0.3599(8) 0.055(6) Uani 1 1 d . U
C53 C 0.5761(12) 0.7020(16) 0.3806(13) 0.089(11) Uani 1 1 d D U
C54 C 0.6072(13) 0.7404(17) 0.4162(10) 0.091(10) Uani 1 1 d . U
H19 H 0.5833 0.7711 0.4352 0.109 Uiso 1 1 calc R U
C55 C 0.6727(13) 0.7342(15) 0.4240(10) 0.085(8) Uani 1 1 d . U
H20 H 0.6926 0.7633 0.4461 0.102 Uiso 1 1 calc R U
C56 C 0.7073(11) 0.6848(12) 0.3986(9) 0.062(7) Uani 1 1 d . U
H21 H 0.7513 0.6813 0.4027 0.074 Uiso 1 1 calc R U
C57 C 0.5089(13) 0.724(2) 0.3776(12) 0.088(9) Uani 1 1 d D U
C58 C 0.4030(13) 0.6733(19) 0.3540(10) 0.084(8) Uani 1 1 d D U
C61 C 0.6713(11) 0.3382(13) 0.3307(8) 0.056(6) Uani 1 1 d . U
C62 C 0.6057(10) 0.3409(13) 0.3286(7) 0.049(6) Uani 1 1 d . U
C63 C 0.5702(10) 0.2835(14) 0.3413(10) 0.067(7) Uani 1 1 d D U
C64 C 0.5998(13) 0.2125(16) 0.3516(11) 0.084(9) Uani 1 1 d . U
H22 H 0.5767 0.1694 0.3553 0.101 Uiso 1 1 calc R U
C65 C 0.6662(13) 0.2164(15) 0.3552(11) 0.088(8) Uani 1 1 d . U
H23 H 0.6868 0.1763 0.3682 0.105 Uiso 1 1 calc R U
C66 C 0.7039(13) 0.2737(14) 0.3414(12) 0.084(9) Uani 1 1 d . U
H24 H 0.7481 0.2699 0.3392 0.101 Uiso 1 1 calc R U
C67 C 0.4993(11) 0.2763(16) 0.3400(12) 0.079(9) Uani 1 1 d D U
C68 C 0.4017(13) 0.3201(16) 0.3074(14) 0.096(9) Uani 1 1 d . U
C71 C 0.3649(11) -0.0106(13) 0.4703(9) 0.054(5) Uani 1 1 d . U
H26 H 0.3865 -0.0322 0.4967 0.065 Uiso 1 1 calc R U
H25 H 0.3448 0.0341 0.4810 0.065 Uiso 1 1 calc R U
C72 C 0.3160(13) -0.0595(13) 0.4559(10) 0.074(8) Uani 1 1 d . U
H28 H 0.2872 -0.0683 0.4812 0.088 Uiso 1 1 calc R U
H27 H 0.2929 -0.0384 0.4305 0.088 Uiso 1 1 calc R U
H29 H 0.3348 -0.1049 0.4463 0.088 Uiso 1 1 calc R U
C73 C 0.4487(16) -0.0543(16) 0.4194(9) 0.094(9) Uani 1 1 d . U
H31 H 0.4804 -0.0391 0.3970 0.113 Uiso 1 1 calc R U
H30 H 0.4189 -0.0864 0.4037 0.113 Uiso 1 1 calc R U
C74 C 0.4823(18) -0.0979(18) 0.4582(11) 0.112(13) Uani 1 1 d . U
H33 H 0.5038 -0.1393 0.4450 0.134 Uiso 1 1 calc R U
H34 H 0.5128 -0.0670 0.4734 0.134 Uiso 1 1 calc R U
H32 H 0.4511 -0.1144 0.4802 0.134 Uiso 1 1 calc R U
C75 C 0.4593(11) 0.0628(16) 0.4590(8) 0.067(6) Uani 1 1 d . U
H36 H 0.4349 0.1047 0.4696 0.080 Uiso 1 1 calc R U
H35 H 0.4776 0.0393 0.4860 0.080 Uiso 1 1 calc R U
C76 C 0.5102(12) 0.0880(17) 0.4297(9) 0.081(9) Uani 1 1 d . U
H38 H 0.5367 0.1214 0.4466 0.098 Uiso 1 1 calc R U
H37 H 0.5352 0.0470 0.4197 0.098 Uiso 1 1 calc R U
H39 H 0.4925 0.1124 0.4033 0.098 Uiso 1 1 calc R U
C77 C 0.3867(11) 0.0470(14) 0.3934(8) 0.062(6) Uani 1 1 d . U
H40 H 0.4207 0.0538 0.3710 0.074 Uiso 1 1 calc R U
H41 H 0.3556 0.0143 0.3796 0.074 Uiso 1 1 calc R U
C78 C 0.3565(12) 0.1164(13) 0.4008(10) 0.076(8) Uani 1 1 d . U
H43 H 0.3407 0.1348 0.3719 0.091 Uiso 1 1 calc R U
H44 H 0.3216 0.1106 0.4220 0.091 Uiso 1 1 calc R U
H42 H 0.3869 0.1502 0.4134 0.091 Uiso 1 1 calc R U
C81 C 0.6342(12) 0.4723(17) 0.4325(8) 0.069(8) Uani 1 1 d . U
H46 H 0.6542 0.5196 0.4284 0.083 Uiso 1 1 calc R U
H45 H 0.6156 0.4580 0.4032 0.083 Uiso 1 1 calc R U
C82 C 0.6851(14) 0.416(2) 0.4462(10) 0.110(13) Uani 1 1 d . U
H48 H 0.7173 0.4139 0.4226 0.132 Uiso 1 1 calc R U
H49 H 0.7044 0.4306 0.4750 0.132 Uiso 1 1 calc R U
H47 H 0.6657 0.3690 0.4497 0.132 Uiso 1 1 calc R U
C83 C 0.6083(12) 0.5160(15) 0.5092(7) 0.067(6) Uani 1 1 d . U
H51 H 0.6434 0.4876 0.5218 0.080 Uiso 1 1 calc R U
H50 H 0.5746 0.5168 0.5321 0.080 Uiso 1 1 calc R U
C84 C 0.6309(14) 0.5927(15) 0.5013(10) 0.083(8) Uani 1 1 d . U
H53 H 0.6457 0.6131 0.5300 0.099 Uiso 1 1 calc R U
H52 H 0.6652 0.5925 0.4793 0.099 Uiso 1 1 calc R U
H54 H 0.5963 0.6217 0.4896 0.099 Uiso 1 1 calc R U
C85 C 0.5341(13) 0.527(2) 0.4461(9) 0.099(10) Uani 1 1 d . U
H55 H 0.5550 0.5720 0.4361 0.119 Uiso 1 1 calc R U
H56 H 0.5177 0.5035 0.4186 0.119 Uiso 1 1 calc R U
C86 C 0.4785(13) 0.549(2) 0.4755(12) 0.114(13) Uani 1 1 d . U
H58 H 0.4504 0.5797 0.4581 0.137 Uiso 1 1 calc R U
H59 H 0.4559 0.5054 0.4849 0.137 Uiso 1 1 calc R U
H57 H 0.4934 0.5742 0.5024 0.137 Uiso 1 1 calc R U
C87 C 0.5541(12) 0.4079(16) 0.4811(9) 0.074(6) Uani 1 1 d . U
H61 H 0.5859 0.3792 0.4973 0.089 Uiso 1 1 calc R U
H60 H 0.5203 0.4188 0.5030 0.089 Uiso 1 1 calc R U
C88 C 0.5277(18) 0.363(2) 0.4452(11) 0.130(16) Uani 1 1 d . U
H63 H 0.5098 0.3198 0.4584 0.156 Uiso 1 1 calc R U
H62 H 0.4949 0.3902 0.4293 0.156 Uiso 1 1 calc R U
H64 H 0.5607 0.3504 0.4237 0.156 Uiso 1 1 calc R U
C91 C 0.0993(17) 0.221(2) 0.1469(12) 0.140(16) Uani 1 1 d . U
H66 H 0.1247 0.2197 0.1189 0.168 Uiso 1 1 calc R U
H65 H 0.0728 0.2643 0.1459 0.168 Uiso 1 1 calc R U
C92 C 0.055(2) 0.152(2) 0.1481(18) 0.20(3) Uani 1 1 d . U
H68 H 0.0284 0.1515 0.1212 0.241 Uiso 1 1 calc R U
H69 H 0.0811 0.1085 0.1484 0.241 Uiso 1 1 calc R U
H67 H 0.0292 0.1531 0.1754 0.241 Uiso 1 1 calc R U
C93 C 0.1791(13) 0.1652(19) 0.1994(12) 0.110(12) Uani 1 1 d . U
H70 H 0.1518 0.1242 0.2072 0.132 Uiso 1 1 calc R U
H71 H 0.2036 0.1780 0.2267 0.132 Uiso 1 1 calc R U
C94 C 0.2264(17) 0.142(2) 0.1591(14) 0.156(18) Uani 1 1 d . U
H73 H 0.2517 0.1012 0.1690 0.187 Uiso 1 1 calc R U
H72 H 0.2022 0.1287 0.1322 0.187 Uiso 1 1 calc R U
H74 H 0.2539 0.1825 0.1517 0.187 Uiso 1 1 calc R U
C95 C 0.1744(16) 0.2889(19) 0.1774(12) 0.104(10) Uani 1 1 d . U
H76 H 0.1438 0.3276 0.1716 0.125 Uiso 1 1 calc R U
H75 H 0.1988 0.2820 0.1492 0.125 Uiso 1 1 calc R U
C96 C 0.2215(19) 0.3155(19) 0.2165(14) 0.146(17) Uani 1 1 d . U
H78 H 0.2420 0.3599 0.2068 0.175 Uiso 1 1 calc R U
H79 H 0.1979 0.3242 0.2444 0.175 Uiso 1 1 calc R U
H77 H 0.2531 0.2785 0.2219 0.175 Uiso 1 1 calc R U
C97 C 0.0996(17) 0.239(2) 0.2259(13) 0.132(14) Uani 1 1 d . U
H81 H 0.1271 0.2461 0.2525 0.158 Uiso 1 1 calc R U
H80 H 0.0752 0.1952 0.2314 0.158 Uiso 1 1 calc R U
C98 C 0.0516(19) 0.304(2) 0.2257(17) 0.17(2) Uani 1 1 d . U
H83 H 0.0286 0.3048 0.2544 0.209 Uiso 1 1 calc R U
H82 H 0.0743 0.3492 0.2219 0.209 Uiso 1 1 calc R U
H84 H 0.0220 0.2979 0.2006 0.209 Uiso 1 1 calc R U
C101 C 0.1041(15) 0.675(2) 0.2438(12) 0.121(11) Uani 1 1 d D U
H85 H 0.0786 0.6481 0.2218 0.145 Uiso 1 1 calc R U
H86 H 0.1347 0.6416 0.2570 0.145 Uiso 1 1 calc R U
C102 C 0.063(2) 0.700(2) 0.2802(15) 0.171(19) Uani 1 1 d D U
H88 H 0.0422 0.6585 0.2943 0.205 Uiso 1 1 calc R U
H89 H 0.0872 0.7255 0.3031 0.205 Uiso 1 1 calc R U
H87 H 0.0309 0.7321 0.2677 0.205 Uiso 1 1 calc R U
C103 C 0.1833(15) 0.7748(17) 0.2492(13) 0.107(12) Uani 1 1 d . U
H91 H 0.2065 0.8092 0.2300 0.128 Uiso 1 1 calc R U
H90 H 0.1573 0.8029 0.2705 0.128 Uiso 1 1 calc R U
C104 C 0.231(2) 0.732(3) 0.2768(19) 0.24(3) Uani 1 1 d . U
H93 H 0.2561 0.7644 0.2951 0.283 Uiso 1 1 calc R U
H92 H 0.2085 0.6984 0.2968 0.283 Uiso 1 1 calc R U
H94 H 0.2578 0.7047 0.2562 0.283 Uiso 1 1 calc R U
C105 C 0.1814(16) 0.686(2) 0.1852(13) 0.121(12) Uani 1 1 d . U
H96 H 0.1555 0.6518 0.1675 0.146 Uiso 1 1 calc R U
H95 H 0.2131 0.6581 0.2024 0.146 Uiso 1 1 calc R U
C106 C 0.215(2) 0.744(2) 0.1519(15) 0.177(19) Uani 1 1 d . U
H98 H 0.2420 0.7194 0.1302 0.213 Uiso 1 1 calc R U
H99 H 0.1829 0.7712 0.1354 0.213 Uiso 1 1 calc R U
H97 H 0.2401 0.7775 0.1701 0.213 Uiso 1 1 calc R U
C107 C 0.0969(19) 0.786(2) 0.1970(15) 0.144(15) Uani 1 1 d . U
H100 H 0.1222 0.8189 0.1781 0.172 Uiso 1 1 calc R U
H101 H 0.0768 0.8149 0.2211 0.172 Uiso 1 1 calc R U
C108 C 0.046(2) 0.752(3) 0.1676(16) 0.22(3) Uani 1 1 d . U
H103 H 0.0199 0.7891 0.1544 0.262 Uiso 1 1 calc R U
H102 H 0.0660 0.7239 0.1433 0.262 Uiso 1 1 calc R U
H104 H 0.0206 0.7198 0.1863 0.262 Uiso 1 1 calc R U
C111 C 0.4047(12) -0.0341(18) 0.2004(10) 0.094(9) Uani 1 1 d . U
H105 H 0.4196 0.0037 0.1801 0.113 Uiso 1 1 calc R U
H107 H 0.4234 -0.0800 0.1915 0.113 Uiso 1 1 calc R U
H106 H 0.3591 -0.0375 0.1984 0.113 Uiso 1 1 calc R U
C112 C 0.4026(14) 0.0629(14) 0.2624(11) 0.084(8) Uani 1 1 d . U
H108 H 0.4182 0.0959 0.2392 0.101 Uiso 1 1 calc R U
H109 H 0.3568 0.0648 0.2631 0.101 Uiso 1 1 calc R U
H110 H 0.4192 0.0770 0.2921 0.101 Uiso 1 1 calc R U
C113 C 0.4040(11) -0.0693(13) 0.2831(11) 0.077(7) Uani 1 1 d . U
H113 H 0.3586 -0.0755 0.2807 0.093 Uiso 1 1 calc R U
H112 H 0.4249 -0.1148 0.2766 0.093 Uiso 1 1 calc R U
H111 H 0.4147 -0.0537 0.3139 0.093 Uiso 1 1 calc R U
C121 C 0.3856(12) -0.0814(17) 0.0594(15) 0.112(12) Uani 1 1 d . U
H115 H 0.3401 -0.0794 0.0632 0.134 Uiso 1 1 calc R U
H116 H 0.4059 -0.0620 0.0865 0.134 Uiso 1 1 calc R U
H114 H 0.3978 -0.0529 0.0329 0.134 Uiso 1 1 calc R U
C122 C 0.381(2) -0.196(2) 0.0987(15) 0.148(15) Uani 1 1 d . U
H117 H 0.3358 -0.1920 0.1009 0.178 Uiso 1 1 calc R U
H119 H 0.3929 -0.2472 0.0980 0.178 Uiso 1 1 calc R U
H118 H 0.4008 -0.1734 0.1250 0.178 Uiso 1 1 calc R U
C123 C 0.3645(14) -0.190(2) 0.0187(13) 0.120(12) Uani 1 1 d . U
H122 H 0.3208 -0.1823 0.0275 0.144 Uiso 1 1 calc R U
H121 H 0.3721 -0.1675 -0.0108 0.144 Uiso 1 1 calc R U
H120 H 0.3729 -0.2414 0.0167 0.144 Uiso 1 1 calc R U
C131 C 0.3952(13) 0.1379(18) 0.1160(14) 0.121(11) Uani 1 1 d D U
H125 H 0.4075 0.0903 0.1053 0.145 Uiso 1 1 calc R U
H124 H 0.4192 0.1499 0.1433 0.145 Uiso 1 1 calc R U
H123 H 0.3505 0.1381 0.1231 0.145 Uiso 1 1 calc R U
C132 C 0.3779(14) 0.188(2) 0.0344(13) 0.123(12) Uani 1 1 d . U
H127 H 0.3909 0.1443 0.0189 0.147 Uiso 1 1 calc R U
H126 H 0.3323 0.1882 0.0380 0.147 Uiso 1 1 calc R U
H128 H 0.3906 0.2299 0.0166 0.147 Uiso 1 1 calc R U
C133 C 0.3875(17) 0.2573(18) 0.1021(13) 0.119(12) Uani 1 1 d . U
H129 H 0.3939 0.2977 0.0814 0.143 Uiso 1 1 calc R U
H130 H 0.3430 0.2534 0.1097 0.143 Uiso 1 1 calc R U
H131 H 0.4117 0.2651 0.1299 0.143 Uiso 1 1 calc R U
C141 C 0.4014(12) 0.5638(15) 0.1985(8) 0.073(7) Uani 1 1 d . U
H132 H 0.3558 0.5583 0.1994 0.088 Uiso 1 1 calc R U
H134 H 0.4205 0.5327 0.2213 0.088 Uiso 1 1 calc R U
H133 H 0.4123 0.6138 0.2048 0.088 Uiso 1 1 calc R U
C142 C 0.4019(10) 0.4667(13) 0.1397(10) 0.061(6) Uani 1 1 d . U
H137 H 0.3561 0.4652 0.1397 0.074 Uiso 1 1 calc R U
H136 H 0.4175 0.4550 0.1094 0.074 Uiso 1 1 calc R U
H135 H 0.4180 0.4318 0.1616 0.074 Uiso 1 1 calc R U
C143 C 0.3969(12) 0.6015(13) 0.1210(9) 0.075(7) Uani 1 1 d D U
H139 H 0.3514 0.5962 0.1195 0.090 Uiso 1 1 calc R U
H140 H 0.4073 0.6493 0.1325 0.090 Uiso 1 1 calc R U
H138 H 0.4148 0.5954 0.0906 0.090 Uiso 1 1 calc R U
C151 C 0.3834(15) 0.595(2) 0.3422(14) 0.122(12) Uani 1 1 d . U
H141 H 0.3864 0.5651 0.3694 0.146 Uiso 1 1 calc R U
H143 H 0.3402 0.5948 0.3311 0.146 Uiso 1 1 calc R U
H142 H 0.4111 0.5761 0.3187 0.146 Uiso 1 1 calc R U
C152 C 0.3986(14) 0.719(2) 0.3133(12) 0.142(16) Uani 1 1 d D U
H145 H 0.4229 0.6976 0.2887 0.170 Uiso 1 1 calc R U
H146 H 0.3547 0.7232 0.3041 0.170 Uiso 1 1 calc R U
H144 H 0.4152 0.7668 0.3202 0.170 Uiso 1 1 calc R U
C153 C 0.3689(16) 0.697(2) 0.3961(13) 0.122(13) Uani 1 1 d . U
H149 H 0.3759 0.6614 0.4202 0.147 Uiso 1 1 calc R U
H148 H 0.3845 0.7435 0.4058 0.147 Uiso 1 1 calc R U
H147 H 0.3241 0.6999 0.3896 0.147 Uiso 1 1 calc R U
C161 C 0.3884(17) 0.380(2) 0.2716(17) 0.164(17) Uani 1 1 d . U
H152 H 0.3431 0.3854 0.2676 0.197 Uiso 1 1 calc R U
H150 H 0.4062 0.4255 0.2822 0.197 Uiso 1 1 calc R U
H151 H 0.4076 0.3668 0.2426 0.197 Uiso 1 1 calc R U
C162 C 0.3708(14) 0.346(2) 0.3502(14) 0.127(13) Uani 1 1 d . U
H154 H 0.3255 0.3486 0.3456 0.153 Uiso 1 1 calc R U
H153 H 0.3801 0.3127 0.3749 0.153 Uiso 1 1 calc R U
H155 H 0.3868 0.3937 0.3579 0.153 Uiso 1 1 calc R U
C163 C 0.3764(13) 0.2501(16) 0.2900(13) 0.101(9) Uani 1 1 d . U
H157 H 0.3308 0.2534 0.2871 0.122 Uiso 1 1 calc R U
H156 H 0.3948 0.2396 0.2604 0.122 Uiso 1 1 calc R U
H158 H 0.3870 0.2117 0.3113 0.122 Uiso 1 1 calc R U

loop_
_atom_site_aniso_label
_atom_site_aniso_U_11
_atom_site_aniso_U_22
_atom_site_aniso_U_33
_atom_site_aniso_U_23
_atom_site_aniso_U_13
_atom_site_aniso_U_12
W1 0.0296(5) 0.0582(7) 0.0320(6) -0.0011(5) 0.0032(4) 0.0021(4)
W2 0.0302(5) 0.0525(6) 0.0287(6) -0.0006(7) -0.0006(4) -0.0035(4)
S11 0.034(3) 0.046(3) 0.041(3) 0.009(3) 0.001(2) -0.003(2)
S12 0.029(3) 0.140(7) 0.027(3) -0.015(4) 0.001(2) -0.001(4)
S21 0.035(3) 0.070(4) 0.053(4) 0.001(3) 0.002(3) 0.004(3)
S22 0.042(3) 0.044(3) 0.044(3) -0.003(3) 0.005(3) 0.000(3)
S31 0.040(3) 0.070(4) 0.061(4) 0.007(3) 0.011(3) 0.004(3)
S32 0.041(3) 0.044(3) 0.053(4) -0.001(3) -0.001(3) 0.012(3)
S41 0.025(2) 0.067(4) 0.038(3) 0.001(3) 0.000(2) -0.003(3)
S42 0.032(3) 0.055(4) 0.032(3) -0.006(3) 0.000(2) -0.011(2)
S51 0.034(3) 0.046(3) 0.052(4) -0.010(3) -0.007(3) 0.004(2)
S52 0.030(3) 0.068(4) 0.044(4) -0.006(3) -0.003(3) 0.008(3)
S61 0.028(3) 0.044(3) 0.059(4) 0.000(3) 0.006(3) 0.007(2)
S62 0.028(3) 0.064(4) 0.050(4) 0.007(3) 0.007(3) 0.008(3)
O1 0.057(11) 0.167(18) 0.055(9) -0.012(12) 0.014(8) 0.003(12)
O2 0.078(12) 0.070(10) 0.126(16) -0.036(12) 0.007(12) -0.014(10)
O3 0.114(16) 0.124(17) 0.140(19) 0.051(14) 0.005(14) 0.049(14)
O4 0.052(9) 0.061(9) 0.028(7) 0.020(6) -0.009(6) 0.007(7)
O5 0.074(12) 0.089(11) 0.116(15) -0.030(12) 0.005(12) 0.025(10)
O6 0.087(14) 0.110(15) 0.124(16) 0.047(12) 0.032(12) -0.041(11)
O7 0.29(3) 0.31(3) 0.25(3) 0.00(2) 0.02(2) -0.01(2)
O8 0.31(4) 0.32(3) 0.32(4) 0.02(3) 0.04(3) 0.02(3)
N1 0.044(7) 0.118(15) 0.050(9) -0.020(11) 0.018(7) -0.031(10)
N2 0.052(9) 0.065(10) 0.089(14) 0.013(11) -0.009(10) -0.017(8)
N3 0.059(10) 0.098(15) 0.087(15) 0.015(11) -0.004(9) 0.012(10)
N4 0.042(7) 0.073(12) 0.034(8) 0.002(8) -0.014(6) 0.010(8)
N5 0.040(8) 0.082(11) 0.083(14) -0.002(11) -0.004(9) 0.026(8)
N6 0.053(9) 0.075(13) 0.116(16) 0.024(11) 0.011(10) -0.016(9)
N7 0.064(11) 0.060(10) 0.035(10) 0.000(8) 0.008(8) -0.008(7)
N8 0.045(9) 0.080(11) 0.022(9) -0.006(8) -0.003(7) 0.017(8)
N9 0.071(13) 0.103(15) 0.075(13) 0.036(12) -0.014(9) -0.006(9)
N10 0.074(14) 0.069(13) 0.107(16) -0.038(11) -0.015(9) 0.014(9)
C11 0.045(8) 0.027(9) 0.035(7) -0.010(9) -0.002(6) 0.007(9)
C12 0.032(8) 0.12(2) 0.031(7) -0.020(13) -0.004(6) -0.038(12)
C13 0.044(7) 0.082(15) 0.035(7) 0.002(11) 0.002(6) 0.009(11)
C14 0.056(9) 0.101(19) 0.037(9) -0.009(13) -0.009(8) -0.003(15)
C15 0.052(10) 0.16(3) 0.030(8) 0.011(15) -0.014(8) 0.017(18)
C16 0.047(10) 0.13(2) 0.045(8) 0.012(16) -0.005(7) -0.011(16)
C17 0.030(4) 0.027(4) 0.030(4) 0.0028(15) 0.0007(14) 0.0008(15)
C18 0.030(8) 0.091(13) 0.058(11) -0.009(11) 0.013(9) -0.009(10)
C21 0.044(9) 0.061(12) 0.043(13) -0.005(9) -0.001(10) 0.006(8)
C22 0.053(9) 0.056(13) 0.051(15) -0.015(10) 0.006(11) 0.000(9)
C23 0.060(10) 0.060(15) 0.10(2) -0.028(14) 0.004(13) -0.012(9)
C24 0.077(12) 0.042(14) 0.12(2) -0.024(14) -0.004(16) 0.002(12)
C25 0.081(13) 0.082(16) 0.12(2) -0.046(15) 0.004(15) 0.013(12)
C26 0.045(11) 0.051(13) 0.10(2) -0.003(11) -0.003(13) 0.029(9)
C27 0.059(11) 0.087(14) 0.10(2) -0.025(19) -0.010(15) -0.009(9)
C28 0.052(11) 0.101(17) 0.087(19) 0.006(16) 0.002(14) -0.014(12)
C31 0.052(10) 0.080(14) 0.047(14) 0.014(12) 0.000(11) 0.001(9)
C32 0.050(9) 0.056(11) 0.036(13) -0.007(9) -0.009(10) 0.001(8)
C33 0.060(10) 0.084(17) 0.12(2) 0.037(17) -0.042(13) -0.020(11)
C34 0.082(13) 0.063(16) 0.11(2) 0.015(15) -0.010(17) 0.008(13)
C35 0.086(14) 0.15(3) 0.14(3) 0.10(3) 0.02(2) -0.004(19)
C36 0.071(14) 0.072(16) 0.12(3) 0.024(15) -0.037(16) -0.024(12)
C37 0.084(12) 0.041(14) 0.10(2) 0.015(13) -0.013(15) 0.010(11)
C38 0.059(13) 0.10(2) 0.14(2) -0.014(15) 0.002(15) 0.039(15)
C41 0.034(8) 0.098(17) 0.035(8) 0.012(12) -0.002(6) -0.001(11)
C42 0.039(9) 0.109(17) 0.033(8) -0.008(12) -0.005(6) -0.031(12)
C43 0.040(8) 0.16(2) 0.043(9) 0.018(14) -0.002(7) -0.032(13)
C44 0.034(9) 0.14(2) 0.059(11) 0.043(15) 0.005(8) -0.003(13)
C45 0.047(10) 0.13(2) 0.052(11) 0.014(13) 0.002(9) -0.028(13)
C46 0.050(11) 0.16(2) 0.053(10) 0.032(15) 0.004(8) -0.021(15)
C47 0.019(4) 0.006(4) 0.019(4) 0.003(3) -0.004(3) -0.001(3)
C48 0.035(8) 0.086(13) 0.051(11) 0.013(10) -0.001(9) 0.004(10)
C51 0.035(8) 0.029(10) 0.056(13) -0.008(8) -0.008(9) -0.003(7)
C52 0.049(10) 0.067(15) 0.049(15) -0.015(10) -0.023(10) 0.021(10)
C53 0.048(10) 0.072(19) 0.15(3) -0.050(17) -0.012(15) 0.013(11)
C54 0.072(13) 0.11(2) 0.09(2) -0.047(16) -0.011(15) 0.037(17)
C55 0.075(13) 0.087(17) 0.093(17) -0.045(13) -0.030(13) 0.021(13)
C56 0.042(11) 0.063(15) 0.082(18) -0.029(11) -0.026(11) 0.010(10)
C57 0.059(11) 0.103(15) 0.10(2) -0.045(17) -0.008(13) 0.024(10)
C58 0.037(11) 0.14(2) 0.081(17) 0.006(15) -0.004(13) 0.018(14)
C61 0.041(9) 0.056(11) 0.070(17) 0.018(12) 0.017(12) 0.007(8)
C62 0.037(8) 0.064(10) 0.045(14) 0.012(11) 0.023(10) 0.007(7)
C63 0.046(9) 0.067(12) 0.088(19) 0.012(14) 0.036(12) 0.007(8)
C64 0.065(11) 0.068(14) 0.12(2) 0.017(16) 0.049(16) 0.015(11)
C65 0.075(12) 0.065(13) 0.12(2) 0.045(15) 0.005(15) 0.019(11)
C66 0.058(13) 0.050(12) 0.14(3) 0.017(16) 0.017(18) 0.018(9)
C67 0.053(10) 0.067(17) 0.12(2) 0.030(15) 0.027(14) -0.009(11)
C68 0.050(11) 0.065(15) 0.17(3) 0.008(14) 0.011(15) -0.007(12)
C71 0.049(12) 0.057(14) 0.056(13) 0.009(11) 0.009(10) 0.013(9)
C72 0.078(17) 0.054(15) 0.09(2) 0.001(14) 0.017(15) -0.016(12)
C73 0.13(3) 0.099(17) 0.055(16) 0.011(12) 0.044(15) 0.041(15)
C74 0.14(3) 0.11(3) 0.08(2) 0.007(18) 0.03(2) 0.06(2)
C75 0.045(13) 0.115(19) 0.041(12) 0.007(12) -0.003(9) -0.010(12)
C76 0.061(16) 0.13(3) 0.049(14) -0.013(16) -0.006(11) -0.039(15)
C77 0.043(13) 0.090(15) 0.052(12) 0.012(12) -0.008(10) -0.018(11)
C78 0.054(16) 0.080(15) 0.09(2) 0.040(14) -0.004(14) -0.025(11)
C81 0.059(14) 0.13(2) 0.022(10) 0.011(13) 0.007(10) 0.027(13)
C82 0.09(2) 0.18(3) 0.060(19) -0.02(2) -0.001(16) 0.08(2)
C83 0.065(15) 0.102(17) 0.033(10) -0.010(11) -0.001(9) -0.010(14)
C84 0.08(2) 0.090(16) 0.08(2) -0.027(15) 0.000(16) -0.003(15)
C85 0.074(17) 0.18(3) 0.047(15) 0.015(17) -0.003(11) 0.054(18)
C86 0.057(18) 0.16(3) 0.13(3) -0.02(3) -0.004(16) 0.043(18)
C87 0.052(15) 0.113(16) 0.058(15) -0.014(12) 0.008(11) -0.010(12)
C88 0.15(3) 0.17(3) 0.07(2) -0.02(2) 0.01(2) -0.09(3)
C91 0.09(2) 0.21(4) 0.12(2) 0.10(2) -0.051(18) -0.05(2)
C92 0.22(5) 0.10(3) 0.28(6) 0.05(3) -0.18(5) -0.04(3)
C93 0.048(16) 0.14(2) 0.14(3) 0.10(2) 0.025(15) 0.007(15)
C94 0.09(3) 0.18(4) 0.20(4) 0.08(3) 0.07(3) 0.02(2)
C95 0.09(2) 0.12(2) 0.10(2) 0.04(2) -0.001(16) -0.011(16)
C96 0.15(4) 0.11(3) 0.18(4) 0.06(3) -0.05(3) -0.06(2)
C97 0.10(3) 0.17(4) 0.13(2) 0.06(3) 0.035(19) 0.04(2)
C98 0.12(4) 0.19(4) 0.21(5) 0.10(4) 0.07(3) 0.06(3)
C101 0.07(2) 0.15(3) 0.14(3) -0.033(19) 0.011(16) -0.041(18)
C102 0.19(5) 0.12(3) 0.20(5) -0.04(3) 0.08(3) 0.00(3)
C103 0.07(2) 0.09(2) 0.16(3) -0.059(19) -0.023(17) 0.004(13)
C104 0.15(4) 0.25(6) 0.30(7) -0.15(5) -0.15(4) 0.10(4)
C105 0.07(2) 0.14(3) 0.16(3) -0.078(19) 0.024(19) 0.003(17)
C106 0.20(4) 0.16(3) 0.18(3) -0.11(2) 0.08(3) -0.05(3)
C107 0.14(3) 0.15(3) 0.14(3) -0.05(2) -0.06(2) 0.07(2)
C108 0.16(5) 0.29(7) 0.20(5) 0.03(5) -0.11(4) -0.03(4)
C111 0.036(12) 0.16(3) 0.082(13) -0.017(16) 0.004(11) -0.018(17)
C112 0.081(18) 0.073(13) 0.10(2) 0.033(13) -0.008(17) 0.018(14)
C113 0.052(13) 0.064(13) 0.117(19) 0.019(15) 0.018(15) 0.010(11)
C121 0.034(14) 0.095(16) 0.21(4) -0.007(18) 0.02(2) -0.022(11)
C122 0.15(4) 0.16(3) 0.14(2) 0.04(3) 0.06(2) -0.03(3)
C123 0.041(14) 0.17(3) 0.15(2) -0.06(2) -0.007(16) 0.001(18)
C131 0.041(15) 0.13(2) 0.19(3) 0.01(2) 0.039(17) 0.017(15)
C132 0.039(15) 0.17(3) 0.16(2) -0.05(2) -0.005(15) 0.02(2)
C133 0.12(3) 0.13(2) 0.11(2) -0.009(18) 0.02(2) 0.06(2)
C141 0.054(13) 0.11(2) 0.056(11) -0.011(12) -0.004(10) -0.022(15)
C142 0.028(11) 0.067(12) 0.090(19) 0.002(12) 0.012(12) 0.014(9)
C143 0.063(15) 0.079(14) 0.083(16) 0.025(15) -0.033(14) -0.004(13)
C151 0.07(2) 0.16(2) 0.14(3) -0.05(2) -0.01(2) -0.002(18)
C152 0.053(19) 0.25(4) 0.13(2) 0.07(3) -0.053(17) -0.02(2)
C153 0.069(19) 0.17(3) 0.13(2) -0.04(2) 0.016(19) 0.04(2)
C161 0.09(3) 0.13(2) 0.27(4) 0.07(3) -0.05(3) -0.01(2)
C162 0.040(15) 0.14(3) 0.20(3) -0.07(2) -0.024(17) 0.038(19)
C163 0.055(15) 0.107(17) 0.14(3) -0.021(19) -0.01(2) -0.011(14)

loop_
_atom_type_symbol
_atom_type_description
_atom_type_scat_dispersion_real
_atom_type_scat_dispersion_imag
_atom_type_scat_source
C C 0.0033 0.0016 'International Tables Vol C Tables 4.2.6.8 and 6.1.1.4'
H H 0.0000 0.0000 'International Tables Vol C Tables 4.2.6.8 and 6.1.1.4'
N N 0.0061 0.0033 'International Tables Vol C Tables 4.2.6.8 and 6.1.1.4'
O O 0.0106 0.0060 'International Tables Vol C Tables 4.2.6.8 and 6.1.1.4'
S S 0.1246 0.1234 'International Tables Vol C Tables 4.2.6.8 and 6.1.1.4'
W W -0.8490 6.8722 'International Tables Vol C Tables 4.2.6.8 and 6.1.1.4'

loop_
_geom_angle_atom_site_label_1
_geom_angle_atom_site_label_2
_geom_angle_atom_site_label_3
_geom_angle
S32 W1 S21 128.4(2)
S32 W1 S11 139.9(2)
S21 W1 S11 85.9(2)
S32 W1 S12 80.4(3)
S21 W1 S12 143.3(3)
S11 W1 S12 80.3(2)
S32 W1 S22 81.7(2)
S21 W1 S22 81.5(2)
S11 W1 S22 129.1(2)
S12 W1 S22 81.2(2)
S32 W1 S31 81.1(2)
S21 W1 S31 82.9(2)
S11 W1 S31 84.1(2)
S12 W1 S31 128.6(3)
S22 W1 S31 141.7(3)
S61 W2 S62 80.9(2)
S61 W2 S41 87.2(2)
S62 W2 S41 143.5(2)
S61 W2 S51 83.9(2)
S62 W2 S51 128.7(2)
S41 W2 S51 83.6(2)
S61 W2 S42 128.2(2)
S62 W2 S42 80.0(2)
S41 W2 S42 80.7(2)
S51 W2 S42 143.0(2)
S61 W2 S52 141.1(3)
S62 W2 S52 81.6(2)
S41 W2 S52 125.7(2)
S51 W2 S52 80.6(2)
S42 W2 S52 81.9(2)
C11 S11 W1 111.8(7)
C12 S12 W1 111.8(9)
C21 S21 W1 109.1(8)
C22 S22 W1 112.5(9)
C31 S31 W1 110.6(9)
C32 S32 W1 112.0(8)
C41 S41 W2 110.4(7)
C42 S42 W2 113.0(8)
C51 S51 W2 110.5(7)
C52 S52 W2 112.3(8)
C61 S61 W2 110.3(8)
C62 S62 W2 111.9(8)
C17 N1 C18 129.6(17)
C27 N2 C28 129(3)
C37 N3 C38 135(3)
C48 N4 C47 122.6(17)
C57 N5 C58 126(2)
C67 N6 C68 126(2)
C73 N7 C71 111(2)
C73 N7 C77 108(2)
C71 N7 C77 112.7(19)
C73 N7 C75 111(2)
C71 N7 C75 106.0(19)
C77 N7 C75 108.2(19)
C81 N8 C83 111(2)
C81 N8 C87 115(2)
C83 N8 C87 108.4(19)
C81 N8 C85 106.1(19)
C83 N8 C85 107(2)
C87 N8 C85 109(2)
C95 N9 C93 115(3)
C95 N9 C91 102(3)
C93 N9 C91 121(3)
C95 N9 C97 107(3)
C93 N9 C97 105(2)
C91 N9 C97 106(3)
C101 N10 C107 112(3)
C101 N10 C103 112(3)
C107 N10 C103 105(2)
C101 N10 C105 103(2)
C107 N10 C105 117(3)
C103 N10 C105 108(2)
C16 C11 C12 119.0(19)
C16 C11 S11 120.8(16)
C12 C11 S11 119.8(15)
C13 C12 C11 121(2)
C13 C12 S12 122.4(18)
C11 C12 S12 116.1(17)
C14 C13 C12 117(2)
C14 C13 C17 113.2(19)
C12 C13 C17 130(2)
C15 C14 C13 122(2)
C16 C15 C14 120(2)
C15 C16 C11 120(2)
O1 C17 N1 119.8(18)
O1 C17 C13 125.2(19)
N1 C17 C13 114.9(17)
C113 C18 N1 118(2)
C113 C18 C112 114(2)
N1 C18 C112 95(2)
C113 C18 C111 113(2)
N1 C18 C111 105.7(17)
C112 C18 C111 109(2)
C26 C21 C22 117(2)
C26 C21 S21 120.9(19)
C22 C21 S21 121.7(18)
C21 C22 C23 120(2)
C21 C22 S22 114.9(18)
C23 C22 S22 125(2)
C24 C23 C22 114(3)
C24 C23 C27 122(3)
C22 C23 C27 124(3)
C25 C24 C23 129(3)
C24 C25 C26 118(3)
C25 C26 C21 122(3)
O2 C27 N2 123(3)
O2 C27 C23 118(3)
N2 C27 C23 119(3)
N2 C28 C123 120(3)
N2 C28 C121 111(2)
C123 C28 C121 108(3)
N2 C28 C122 113(3)
C123 C28 C122 101(3)
C121 C28 C122 103(3)
C36 C31 C32 125(3)
C36 C31 S31 119(2)
C32 C31 S31 115.9(19)
C31 C32 C33 110(2)
C31 C32 S32 120.4(19)
C33 C32 S32 129(2)
C34 C33 C32 126(3)
C34 C33 C37 116(3)
C32 C33 C37 116(3)
C33 C34 C35 119(3)
C34 C35 C36 119(3)
C31 C36 C35 120(3)
N3 C37 O3 111(3)
N3 C37 C33 130(3)
O3 C37 C33 118(3)
C133 C38 C131 102(3)
C133 C38 N3 114(3)
C131 C38 N3 108(2)
C133 C38 C132 107(3)
C131 C38 C132 122(4)
N3 C38 C132 105(3)
C46 C41 C42 121(2)
C46 C41 S41 119.0(17)
C42 C41 S41 119.3(16)
C41 C42 C43 118(2)
C41 C42 S42 116.4(17)
C43 C42 S42 125.6(18)
C44 C43 C42 117(2)
C44 C43 C47 110.3(19)
C42 C43 C47 131(2)
C45 C44 C43 122(2)
C44 C45 C46 118(2)
C41 C46 C45 120(2)
O4 C47 N4 124.6(16)
O4 C47 C43 129.1(19)
N4 C47 C43 106.1(16)
N4 C48 C141 106(2)
N4 C48 C143 107.8(19)
C141 C48 C143 105(2)
N4 C48 C142 115(2)
C141 C48 C142 111(2)
C143 C48 C142 111(2)
C56 C51 C52 117(2)
C56 C51 S51 119.8(16)
C52 C51 S51 123.0(16)
C53 C52 C51 127(2)
C53 C52 S52 119(2)
C51 C52 S52 113.2(17)
C52 C53 C54 114(2)
C52 C53 C57 136(3)
C54 C53 C57 111(3)
C55 C54 C53 122(2)
C56 C55 C54 119(2)
C51 C56 C55 120(2)
O5 C57 N5 125(3)
O5 C57 C53 124(3)
N5 C57 C53 112(3)
C152 C58 C153 118(3)
C152 C58 N5 107(2)
C153 C58 N5 107(3)
C152 C58 C151 110(3)
C153 C58 C151 109(3)
N5 C58 C151 105(2)
C62 C61 C66 122(2)
C62 C61 S61 121.5(18)
C66 C61 S61 116.4(18)
C63 C62 C61 121(2)
C63 C62 S62 123.7(18)
C61 C62 S62 115.1(18)
C62 C63 C64 121(2)
C62 C63 C67 128(2)
C64 C63 C67 110(2)
C65 C64 C63 113(2)
C66 C65 C64 126(3)
C65 C66 C61 115(2)
N6 C67 O6 124(2)
N6 C67 C63 118(2)
O6 C67 C63 117(3)
N6 C68 C163 109(2)
N6 C68 C162 113(3)
C163 C68 C162 114(3)
N6 C68 C161 107(3)
C163 C68 C161 109(3)
C162 C68 C161 105(3)
C72 C71 N7 117(2)
N7 C73 C74 115(2)
C76 C75 N7 113(2)
C78 C77 N7 117(2)
N8 C81 C82 112(2)
N8 C83 C84 114(2)
C86 C85 N8 118(2)
C88 C87 N8 117(2)
N9 C91 C92 113(3)
N9 C93 C94 111(3)
N9 C95 C96 116(3)
N9 C97 C98 121(3)
C102 C101 N10 117(3)
C104 C103 N10 116(3)
N10 C105 C106 105(3)
N10 C107 C108 112(4)

loop_
_geom_bond_atom_site_label_1
_geom_bond_atom_site_label_2
_geom_bond_distance
W1 S32 2.345(6)
W1 S21 2.347(7)
W1 S11 2.376(6)
W1 S12 2.393(7)
W1 S22 2.399(6)
W1 S31 2.400(7)
W2 S61 2.362(6)
W2 S62 2.366(7)
W2 S41 2.371(6)
W2 S51 2.374(6)
W2 S42 2.384(7)
W2 S52 2.416(6)
S11 C11 1.74(2)
S12 C12 1.78(2)
S21 C21 1.78(2)
S22 C22 1.73(2)
S31 C31 1.79(3)
S32 C32 1.73(2)
S41 C41 1.78(2)
S42 C42 1.73(3)
S51 C51 1.75(2)
S52 C52 1.80(2)
S61 C61 1.73(2)
S62 C62 1.77(2)
O1 C17 1.22(3)
O2 C27 1.11(4)
O3 C37 1.34(3)
O4 C47 1.06(2)
O5 C57 1.19(4)
O6 C67 1.31(3)
N1 C17 1.36(2)
N1 C18 1.55(3)
N2 C27 1.32(4)
N2 C28 1.39(3)
N3 C37 1.32(3)
N3 C38 1.49(3)
N4 C48 1.43(3)
N4 C47 1.48(2)
N5 C57 1.35(4)
N5 C58 1.51(3)
N6 C67 1.27(3)
N6 C68 1.46(3)
N7 C73 1.47(3)
N7 C71 1.53(3)
N7 C77 1.53(3)
N7 C75 1.55(3)
N8 C81 1.48(3)
N8 C83 1.52(3)
N8 C87 1.52(3)
N8 C85 1.54(3)
N9 C95 1.41(4)
N9 C93 1.44(4)
N9 C91 1.47(4)
N9 C97 1.49(4)
N10 C101 1.49(4)
N10 C107 1.51(4)
N10 C103 1.54(4)
N10 C105 1.58(4)
C11 C16 1.38(3)
C11 C12 1.42(3)
C12 C13 1.40(3)
C13 C14 1.40(3)
C13 C17 1.51(3)
C14 C15 1.38(3)
C15 C16 1.38(3)
C18 C113 1.44(3)
C18 C112 1.58(4)
C18 C111 1.59(4)
C21 C26 1.39(3)
C21 C22 1.43(3)
C22 C23 1.44(3)
C23 C24 1.34(4)
C23 C27 1.53(4)
C24 C25 1.31(4)
C25 C26 1.36(4)
C28 C123 1.46(4)
C28 C121 1.50(4)
C28 C122 1.63(4)
C31 C36 1.36(3)
C31 C32 1.42(3)
C32 C33 1.46(4)
C33 C34 1.36(4)
C33 C37 1.51(4)
C34 C35 1.38(4)
C35 C36 1.39(4)
C38 C133 1.45(4)
C38 C131 1.48(2)
C38 C132 1.51(5)
C41 C46 1.37(3)
C41 C42 1.43(3)
C42 C43 1.44(3)
C43 C44 1.42(3)
C43 C47 1.52(2)
C44 C45 1.39(3)
C45 C46 1.40(3)
C48 C141 1.47(3)
C48 C143 1.55(2)
C48 C142 1.57(3)
C51 C56 1.39(3)
C51 C52 1.42(3)
C52 C53 1.34(3)
C53 C54 1.43(4)
C53 C57 1.50(2)
C54 C55 1.42(4)
C55 C56 1.40(3)
C58 C152 1.48(2)
C58 C153 1.50(4)
C58 C151 1.56(4)
C61 C62 1.41(3)
C61 C66 1.43(3)
C62 C63 1.37(3)
C63 C64 1.50(4)
C63 C67 1.52(2)
C64 C65 1.43(4)
C65 C66 1.40(4)
C68 C163 1.50(4)
C68 C162 1.50(5)
C68 C161 1.56(5)
C71 C72 1.45(3)
C73 C74 1.58(4)
C75 C76 1.47(3)
C77 C78 1.46(3)
C81 C82 1.56(3)
C83 C84 1.53(4)
C85 C86 1.52(4)
C87 C88 1.46(4)
C91 C92 1.60(5)
C93 C94 1.62(4)
C95 C96 1.61(4)
C97 C98 1.58(5)
C101 C102 1.47(2)
C103 C104 1.53(5)
C105 C106 1.64(5)
C107 C108 1.53(5)

loop_
_geom_hbond_atom_site_label_D
_geom_hbond_atom_site_label_H
_geom_hbond_atom_site_label_A
_geom_hbond_distance_DH
_geom_hbond_distance_HA
_geom_hbond_distance_DA
_geom_hbond_angle_DHA
_geom_hbond_site_symmetry_A
N1 H1 S12 0.88 2.13 2.938(18) 151.7 .
N2 H2 S22 0.88 2.42 3.05(2) 128.3 .
N3 H3 S32 0.88 2.24 3.01(2) 145.1 .
N4 H4 S42 0.88 2.44 3.040(16) 125.4 .
N5 H5 S52 0.88 2.44 3.02(2) 124.0 .
N6 H6 S62 0.88 2.43 3.04(2) 126.8 .
C71 H26 S32 0.99 2.85 3.81(3) 164.8 4_655
C74 H33 O5 0.98 2.29 3.09(4) 138.0 1_545
C76 H39 O6 0.98 2.42 3.29(4) 148.4 .
C77 H40 O1 0.99 2.53 3.49(3) 162.7 .
C81 H45 S62 0.99 2.87 3.85(3) 173.1 .
C83 H50 O4 0.99 2.55 3.51(3) 163.1 4_665
C93 H70 S42 0.99 2.97 3.95(3) 171.3 3_455
C96 H78 S11 0.98 2.89 3.76(3) 149.2 3_455
C98 H82 S12 0.98 2.94 3.83(4) 150.4 3_455
C103 H90 S52 0.99 2.98 3.95(3) 169.0 3_465
C111 H106 S41 0.98 2.98 3.89(3) 154.9 3_455
C112 H110 O1 0.98 2.36 3.01(4) 122.9 .
C122 H119 O2 0.98 2.58 3.10(5) 113.6 .
C123 H120 O2 0.98 2.65 3.16(4) 112.3 .
C132 H128 O3 0.98 2.26 2.90(5) 121.7 .
C133 H129 O3 0.98 2.57 3.11(5) 114.6 .
C141 H132 S11 0.98 2.95 3.87(3) 156.5 3_455
C142 H137 S11 0.98 2.89 3.80(2) 155.0 3_455
C142 H136 O4 0.98 2.54 3.11(3) 116.8 .
C143 H138 O4 0.98 2.60 3.17(3) 117.4 .
C152 H144 O5 0.98 2.53 3.14(4) 120.2 .
C153 H148 O5 0.98 2.47 3.09(4) 120.9 .
C162 H153 O6 0.98 2.64 3.21(4) 117.2 .
C163 H158 O6 0.98 2.42 3.05(4) 121.2 .
N1 H1 S12 0.88 2.13 2.938(18) 151.7 .
N2 H2 S22 0.88 2.42 3.05(2) 128.3 .
N3 H3 S32 0.88 2.24 3.01(2) 145.1 .
N4 H4 S42 0.88 2.44 3.040(16) 125.4 .
N5 H5 S52 0.88 2.44 3.02(2) 124.0 .
N6 H6 S62 0.88 2.43 3.04(2) 126.8 .
C71 H26 S32 0.99 2.85 3.81(3) 164.8 4_655
C74 H33 O5 0.98 2.29 3.09(4) 138.0 1_545
C76 H39 O6 0.98 2.42 3.29(4) 148.4 .
C77 H40 O1 0.99 2.53 3.49(3) 162.7 .
C81 H45 S62 0.99 2.87 3.85(3) 173.1 .
C83 H50 O4 0.99 2.55 3.51(3) 163.1 4_665
C93 H70 S42 0.99 2.97 3.95(3) 171.3 3_455
C96 H78 S11 0.98 2.89 3.76(3) 149.2 3_455
C98 H82 S12 0.98 2.94 3.83(4) 150.4 3_455
C103 H90 S52 0.99 2.98 3.95(3) 169.0 3_465
C111 H106 S41 0.98 2.98 3.89(3) 154.9 3_455
C112 H110 O1 0.98 2.36 3.01(4) 122.9 .
C122 H119 O2 0.98 2.58 3.10(5) 113.6 .
C123 H120 O2 0.98 2.65 3.16(4) 112.3 .
C132 H128 O3 0.98 2.26 2.90(5) 121.7 .
C133 H129 O3 0.98 2.57 3.11(5) 114.6 .
C141 H132 S11 0.98 2.95 3.87(3) 156.5 3_455
C142 H137 S11 0.98 2.89 3.80(2) 155.0 3_455
C142 H136 O4 0.98 2.54 3.11(3) 116.8 .
C143 H138 O4 0.98 2.60 3.17(3) 117.4 .
C152 H144 O5 0.98 2.53 3.14(4) 120.2 .
C153 H148 O5 0.98 2.47 3.09(4) 120.9 .
C162 H153 O6 0.98 2.64 3.21(4) 117.2 .
C163 H158 O6 0.98 2.42 3.05(4) 121.2 .
